data_2213328
loop_
_publ_author_name
'Yun-Cheng Cui'
'Jia-Jun Wang'
'Bo Liu'
'Guang-Gang Gao'
'Qing-Wei Wang'

_publ_section_title
;
 Poly[\m~4~-benzene-1,3-dicarboxylato-di-\m~2~-benzimidazolato-dizinc(II)]
;
_journal_coeditor_code HB2335
_journal_issue 5
_journal_name_full 'Acta Crystallographica Section E'
_journal_page_first m1204
_journal_page_last m1205
_journal_paper_doi 10.1107/S1600536807013712
_journal_volume 63
_journal_year 2007
_chemical_formula_iupac '[Zn2 (C8 H4 O4) (C7 H5 N2)2]'
_chemical_formula_moiety 'C22 H14 N4 O4 Zn2'
_chemical_formula_sum 'C11 H7 N2 O2 Zn'
_chemical_formula_weight 529.12
_chemical_name_systematic
;
Poly[\m~4~-benzene-1,3-dicarboxylato-di-\m~2~-benzimidazole-dizinc(II)]
;
_space_group_IT_number 62
_symmetry_cell_setting orthorhombic
_symmetry_space_group_name_Hall '-P 2ac 2n'
_symmetry_space_group_name_H-M 'P n m a'
_atom_sites_solution_hydrogens geom
_atom_sites_solution_primary direct
_atom_sites_solution_secondary difmap
_audit_creation_method SHELXL-97
_cell_angle_alpha 90.00
_cell_angle_beta 90.00
_cell_angle_gamma 90.00
_cell_formula_units_Z 4
_cell_length_a 8.8679(6)
_cell_length_b 22.2946(15)
_cell_length_c 10.1532(7)
_cell_measurement_reflns_used 506
_cell_measurement_temperature 293(2)
_cell_measurement_theta_max 27.5
_cell_measurement_theta_min 2.7
_cell_volume 2007.4(2)
_computing_cell_refinement 'SAINT (Bruker, 2001)'
_computing_data_collection 'SMART (Bruker, 2001)'
_computing_data_reduction SAINT
_computing_molecular_graphics 'SHELXTL (Bruker, 2001)'
_computing_publication_material SHELXL97
_computing_structure_refinement 'SHELXL97 (Sheldrick, 1997)'
_computing_structure_solution 'SHELXS97 (Sheldrick, 1997)'
_diffrn_ambient_temperature 293(2)
_diffrn_measured_fraction_theta_full 0.998
_diffrn_measured_fraction_theta_max 0.957
_diffrn_measurement_device_type 'Bruker SMART CCD'
_diffrn_measurement_method \w
_diffrn_radiation_monochromator graphite
_diffrn_radiation_source 'fine-focus sealed tube'
_diffrn_radiation_type MoK\a
_diffrn_radiation_wavelength 0.71073
_diffrn_reflns_av_R_equivalents 0.0215
_diffrn_reflns_av_sigmaI/netI 0.0180
_diffrn_reflns_limit_h_max 7
_diffrn_reflns_limit_h_min -11
_diffrn_reflns_limit_k_max 29
_diffrn_reflns_limit_k_min -29
_diffrn_reflns_limit_l_max 13
_diffrn_reflns_limit_l_min -13
_diffrn_reflns_number 11274
_diffrn_reflns_theta_full 27.00
_diffrn_reflns_theta_max 28.23
_diffrn_reflns_theta_min 1.83
_diffrn_standards_decay_% 0
_exptl_absorpt_coefficient_mu 2.429
_exptl_absorpt_correction_T_max 0.689
_exptl_absorpt_correction_T_min 0.528
_exptl_absorpt_correction_type multi-scan
_exptl_absorpt_process_details '(SADABS; Sheldrick, 1996)'
_exptl_crystal_colour yellow
_exptl_crystal_density_diffrn 1.751
_exptl_crystal_density_method 'not measured'
_exptl_crystal_description block
_exptl_crystal_F_000 1064
_exptl_crystal_size_max 0.30
_exptl_crystal_size_mid 0.17
_exptl_crystal_size_min 0.17
_refine_diff_density_max 0.425
_refine_diff_density_min -0.260
_refine_ls_extinction_method none
_refine_ls_goodness_of_fit_ref 1.006
_refine_ls_hydrogen_treatment constr
_refine_ls_matrix_type full
_refine_ls_number_parameters 148
_refine_ls_number_reflns 2430
_refine_ls_number_restraints 0
_refine_ls_restrained_S_all 1.006
_refine_ls_R_factor_all 0.0335
_refine_ls_R_factor_gt 0.0248
_refine_ls_shift/su_max 0.001
_refine_ls_shift/su_mean 0.000
_refine_ls_structure_factor_coef Fsqd
_refine_ls_weighting_details 'calc w=1/[\s^2^(Fo^2^)+(0.0383P)^2^+1.1904P] where P=(Fo^2^+2Fc^2^)/3'
_refine_ls_weighting_scheme calc
_refine_ls_wR_factor_gt 0.0661
_refine_ls_wR_factor_ref 0.0703
_reflns_number_gt 2008
_reflns_number_total 2430
_reflns_threshold_expression I>2\s(I)
_cod_data_source_file hb2335.cif
_cod_data_source_block I
_cod_database_code 2213328
_cod_database_fobs_code 2213328

loop_
_symmetry_equiv_pos_as_xyz
'x, y, z'
'-x+1/2, -y, z+1/2'
'x+1/2, -y+1/2, -z+1/2'
'-x, y+1/2, -z'
'-x, -y, -z'
'x-1/2, y, -z-1/2'
'-x-1/2, y-1/2, z-1/2'
'x, -y-1/2, z'

loop_
_atom_site_type_symbol
_atom_site_label
_atom_site_fract_x
_atom_site_fract_y
_atom_site_fract_z
_atom_site_U_iso_or_equiv
_atom_site_adp_type
_atom_site_calc_flag
_atom_site_refinement_flags
_atom_site_occupancy
Zn Zn1 0.30338(3) 0.065115(9) 0.21615(2) 0.02307(9) Uani d . 1
C C1 0.2388(2) -0.00250(9) -0.02924(18) 0.0276(4) Uani d . 1
H H1 0.3043 -0.0326 -0.0020 0.033 Uiso calc R 1
C C6 -0.0689(3) 0.15267(11) -0.0969(2) 0.0460(6) Uani d . 1
H H6 -0.1225 0.1878 -0.0809 0.055 Uiso calc R 1
C C3 0.0823(2) 0.04756(9) -0.14831(19) 0.0263(4) Uani d . 1
C C5 0.0310(3) 0.13204(9) -0.0035(2) 0.0363(5) Uani d . 1
H H5 0.0477 0.1531 0.0742 0.044 Uiso calc R 1
C C11 0.0890(3) 0.2500 0.3414(3) 0.0242(5) Uani d S 1
H H11 0.1761 0.2500 0.2905 0.029 Uiso calc SR 1
C C8 0.0241(2) 0.19606(8) 0.37939(18) 0.0237(4) Uani d . 1
C C9 -0.1033(2) 0.19630(8) 0.4584(2) 0.0297(4) Uani d . 1
H H9 -0.1470 0.1602 0.4839 0.036 Uiso calc R 1
C C2 0.1062(2) 0.07840(8) -0.02960(19) 0.0252(4) Uani d . 1
C C7 0.0907(2) 0.13817(8) 0.33286(18) 0.0230(4) Uani d . 1
C C4 -0.0161(3) 0.06974(10) -0.2430(2) 0.0366(5) Uani d . 1
H H4 -0.0304 0.0499 -0.3226 0.044 Uiso calc R 1
C C10 -0.1658(4) 0.2500 0.4997(3) 0.0358(7) Uani d S 1
H H10 -0.2495 0.2500 0.5549 0.043 Uiso calc SR 1
C C12 -0.0915(3) 0.12202(12) -0.2151(2) 0.0464(6) Uani d . 1
H H12 -0.1592 0.1374 -0.2764 0.056 Uiso calc R 1
O O2 0.01519(16) 0.09027(6) 0.33430(15) 0.0292(3) Uani d . 1
O O1 0.22504(16) 0.13998(6) 0.29200(14) 0.0292(3) Uani d . 1
N N2 0.16856(19) -0.00422(7) -0.14577(16) 0.0270(4) Uani d . 1
N N1 0.20868(18) 0.04533(8) 0.04531(16) 0.0254(3) Uani d . 1

loop_
_atom_site_aniso_label
_atom_site_aniso_U_11
_atom_site_aniso_U_22
_atom_site_aniso_U_33
_atom_site_aniso_U_12
_atom_site_aniso_U_13
_atom_site_aniso_U_23
Zn1 0.02727(14) 0.02007(13) 0.02188(13) 0.00010(9) -0.00007(8) 0.00060(8)
C1 0.0289(10) 0.0248(9) 0.0292(10) 0.0007(8) 0.0014(9) -0.0012(8)
C6 0.0560(16) 0.0339(11) 0.0481(13) 0.0148(11) -0.0085(12) 0.0007(10)
C3 0.0263(10) 0.0254(9) 0.0271(9) -0.0054(8) 0.0011(8) -0.0010(8)
C5 0.0462(14) 0.0300(10) 0.0327(11) 0.0050(10) -0.0041(10) -0.0041(9)
C11 0.0233(13) 0.0233(12) 0.0260(13) 0.000 0.0032(11) 0.000
C8 0.0257(9) 0.0215(9) 0.0238(9) 0.0010(8) -0.0006(8) -0.0013(7)
C9 0.0355(11) 0.0216(9) 0.0319(10) -0.0044(8) 0.0073(9) 0.0026(8)
C2 0.0262(10) 0.0246(9) 0.0249(9) -0.0034(8) -0.0009(8) 0.0006(7)
C7 0.0258(9) 0.0212(9) 0.0220(8) 0.0010(8) -0.0030(8) 0.0005(7)
C4 0.0395(13) 0.0406(12) 0.0296(10) -0.0021(10) -0.0090(9) -0.0014(9)
C10 0.0380(18) 0.0315(15) 0.0379(16) 0.000 0.0162(14) 0.000
C12 0.0510(15) 0.0465(13) 0.0416(13) 0.0070(12) -0.0159(11) 0.0073(11)
O2 0.0265(7) 0.0203(6) 0.0407(8) -0.0013(6) -0.0055(6) -0.0014(6)
O1 0.0278(8) 0.0240(7) 0.0359(8) 0.0004(6) 0.0059(6) -0.0052(6)
N2 0.0286(9) 0.0257(8) 0.0267(8) -0.0037(7) 0.0010(7) -0.0047(7)
N1 0.0279(9) 0.0255(8) 0.0227(8) -0.0005(7) -0.0001(7) -0.0007(7)

loop_
_atom_type_symbol
_atom_type_description
_atom_type_scat_dispersion_real
_atom_type_scat_dispersion_imag
_atom_type_scat_source
C C 0.0033 0.0016 'International Tables Vol C Tables 4.2.6.8 and 6.1.1.4'
H H 0.0000 0.0000 'International Tables Vol C Tables 4.2.6.8 and 6.1.1.4'
N N 0.0061 0.0033 'International Tables Vol C Tables 4.2.6.8 and 6.1.1.4'
O O 0.0106 0.0060 'International Tables Vol C Tables 4.2.6.8 and 6.1.1.4'
Zn Zn 0.2839 1.4301 'International Tables Vol C Tables 4.2.6.8 and 6.1.1.4'

loop_
_geom_angle_atom_site_label_1
_geom_angle_atom_site_label_2
_geom_angle_atom_site_label_3
_geom_angle_site_symmetry_1
_geom_angle_site_symmetry_3
_geom_angle
_geom_angle_publ_flag
O1 Zn1 N2 . 2 110.58(6) n
O1 Zn1 N1 . . 112.53(7) n
N2 Zn1 N1 2 . 121.67(7) n
O1 Zn1 O2 . 6_656 101.05(6) n
N2 Zn1 O2 2 6_656 104.71(6) n
N1 Zn1 O2 . 6_656 103.52(6) n
N1 C1 N2 . . 115.53(18) ?
N1 C1 H1 . . 122.2 ?
N2 C1 H1 . . 122.2 ?
C5 C6 C12 . . 121.4(2) ?
C5 C6 H6 . . 119.3 ?
C12 C6 H6 . . 119.3 ?
N2 C3 C4 . . 131.03(19) ?
N2 C3 C2 . . 107.97(17) ?
C4 C3 C2 . . 121.00(19) ?
C6 C5 C2 . . 117.6(2) ?
C6 C5 H5 . . 121.2 ?
C2 C5 H5 . . 121.2 ?
C8 C11 C8 . 8_565 120.1(2) ?
C8 C11 H11 . . 120.0 ?
C8 C11 H11 8_565 . 120.0 ?
C9 C8 C11 . . 119.71(18) ?
C9 C8 C7 . . 120.54(16) ?
C11 C8 C7 . . 119.74(17) ?
C10 C9 C8 . . 120.35(19) ?
C10 C9 H9 . . 119.8 ?
C8 C9 H9 . . 119.8 ?
C5 C2 N1 . . 131.37(18) ?
C5 C2 C3 . . 120.70(19) ?
N1 C2 C3 . . 107.92(17) ?
O2 C7 O1 . . 122.16(17) ?
O2 C7 C8 . . 121.18(17) ?
O1 C7 C8 . . 116.66(16) ?
C12 C4 C3 . . 117.7(2) ?
C12 C4 H4 . . 121.1 ?
C3 C4 H4 . . 121.1 ?
C9 C10 C9 8_565 . 119.7(3) ?
C9 C10 H10 8_565 . 120.1 ?
C9 C10 H10 . . 120.1 ?
C4 C12 C6 . . 121.5(2) ?
C4 C12 H12 . . 119.2 ?
C6 C12 H12 . . 119.2 ?
C7 O2 Zn1 . 6_556 136.38(13) ?
C7 O1 Zn1 . . 115.80(12) ?
C1 N2 C3 . . 104.48(16) ?
C1 N2 Zn1 . 2_554 126.23(14) ?
C3 N2 Zn1 . 2_554 129.17(13) ?
C1 N1 C2 . . 104.09(16) ?
C1 N1 Zn1 . . 126.20(14) ?
C2 N1 Zn1 . . 129.57(13) ?

loop_
_geom_bond_atom_site_label_1
_geom_bond_atom_site_label_2
_geom_bond_site_symmetry_2
_geom_bond_distance
_geom_bond_publ_flag
Zn1 N1 . 1.9770(16) y
Zn1 N2 2 1.9674(16) y
Zn1 O1 . 1.9651(14) y
Zn1 O2 6_656 2.0261(14) y
C1 N1 . 1.335(3) ?
C1 N2 . 1.338(3) ?
C1 H1 . 0.9300 ?
C6 C5 . 1.377(3) ?
C6 C12 . 1.395(3) ?
C6 H6 . 0.9300 ?
C3 N2 . 1.385(3) ?
C3 C4 . 1.389(3) ?
C3 C2 . 1.404(3) ?
C5 C2 . 1.395(3) ?
C5 H5 . 0.9300 ?
C11 C8 . 1.388(2) ?
C11 C8 8_565 1.388(2) ?
C11 H11 . 0.9300 ?
C8 C9 . 1.385(3) ?
C8 C7 . 1.496(2) ?
C9 C10 . 1.384(2) ?
C9 H9 . 0.9300 ?
C2 N1 . 1.396(3) ?
C7 O2 . 1.260(2) y
C7 O1 . 1.262(2) y
C4 C12 . 1.373(4) ?
C4 H4 . 0.9300 ?
C10 C9 8_565 1.384(2) ?
C10 H10 . 0.9300 ?
C12 H12 . 0.9300 ?
O2 Zn1 6_556 2.0261(14) ?
N2 Zn1 2_554 1.9674(16) ?
